data_4063638
loop_
_publ_author_name
'Taylor, Morgan J.'
'Saunders, Amy J.'
'Coles, Martyn P.'
'Fulton, J. Robin'

_publ_section_title
;
 Low-Coordinate Tin and Lead Cations
;
_journal_issue 6
_journal_name_full Organometallics
_journal_page_first 1334
_journal_paper_doi 10.1021/om100712a
_journal_volume 30
_journal_year 2011
_chemical_compound_source 'synthesis as described'
_chemical_formula_moiety 'C29.64 H42.28 Cl 1.28 Pb, C24 B F20, C5 H12'
_chemical_formula_sum 'C58.64 H54.28 B Cl1.28 F20 N2 Pb'
_chemical_formula_weight 1430.40
_chemical_name_systematic
;
'C29 H41 N2 Pb, C24 B F20, C H2 Cl2, C5 H12'
 ? 
;
_space_group_IT_number 14
_symmetry_cell_setting monoclinic
_symmetry_Int_Tables_number 14
_symmetry_space_group_name_Hall '-P 2ybc'
_symmetry_space_group_name_H-M 'P 1 21/c 1'
_atom_sites_solution_hydrogens geom
_atom_sites_solution_primary direct
_atom_sites_solution_secondary difmap
_audit_conform_dict_location ftp://ftp.iucr.org/pub/cif_core.dic
_audit_conform_dict_name cif_core.dic
_audit_conform_dict_version 2.2
_audit_creation_date 2010-11-24T12:58:49-00:00
_audit_creation_method 'WinGX routine CIF_UPDATE'
_cell_angle_alpha 90
_cell_angle_beta 126.654(1)
_cell_angle_gamma 90
_cell_formula_units_Z 4
_cell_length_a 17.7961(4)
_cell_length_b 18.4707(3)
_cell_length_c 22.4317(4)
_cell_measurement_reflns_used 62882
_cell_measurement_temperature 173(2)
_cell_measurement_theta_max 27.103
_cell_measurement_theta_min 3.395
_cell_measurement_wavelength 0.71073
_cell_volume 5915.4(2)
_computing_cell_refinement 'HKL Scalepack (Otwinowski & Minor 1997)'
_computing_data_collection 'Collect (Nonius BV, 1997-2000)'
_computing_data_reduction 'HKL Denzo and Scalepack (Otwinowski & Minor 1997)'
_computing_molecular_graphics 'Ortep-3 for Windows (Farrugia, 1997)'
_computing_publication_material 'WinGX publication routines (Farrugia, 1999)'
_computing_structure_refinement 'SHELXL-97 (Sheldrick, 1997)'
_computing_structure_solution 'SHELXS-97 (Sheldrick, 1997)'
_diffrn_ambient_temperature 173(2)
_diffrn_detector 'CCD plate'
_diffrn_measured_fraction_theta_full 0.998
_diffrn_measured_fraction_theta_max 0.998
_diffrn_measurement_device '95mm CCD camera on \k-goniostat'
_diffrn_measurement_device_type KappaCCD
_diffrn_measurement_method 'CCD rotation images, thick slices'
_diffrn_orient_matrix_type 'by Nonius Collect from scalepack cell'
_diffrn_orient_matrix_UB_11 -0.102293E-1
_diffrn_orient_matrix_UB_12 -0.74909E-2
_diffrn_orient_matrix_UB_13 -0.549324E-1
_diffrn_orient_matrix_UB_21 0.389256E-1
_diffrn_orient_matrix_UB_22 0.382003E-1
_diffrn_orient_matrix_UB_23 -0.31081E-2
_diffrn_orient_matrix_UB_31 0.415558E-1
_diffrn_orient_matrix_UB_32 -0.376264E-1
_diffrn_orient_matrix_UB_33 0.77807E-2
_diffrn_radiation_monochromator graphite
_diffrn_radiation_probe x-ray
_diffrn_radiation_type MoK\a
_diffrn_radiation_wavelength 0.7107
_diffrn_reflns_av_R_equivalents 0.0767
_diffrn_reflns_av_unetI/netI 0.0521
_diffrn_reflns_limit_h_max 22
_diffrn_reflns_limit_h_min -22
_diffrn_reflns_limit_k_max 23
_diffrn_reflns_limit_k_min -23
_diffrn_reflns_limit_l_max 28
_diffrn_reflns_limit_l_min -28
_diffrn_reflns_number 92559
_diffrn_reflns_theta_full 27.1
_diffrn_reflns_theta_max 27.1
_diffrn_reflns_theta_min 3.45
_diffrn_source 'Enraf Nonius FR590'
_exptl_absorpt_coefficient_mu 3.042
_exptl_absorpt_correction_T_max 0.7079
_exptl_absorpt_correction_T_min 0.6246
_exptl_absorpt_correction_type multi-scan
_exptl_absorpt_process_details
;
        [c.f. r.h. blessing, acta cryst. (1995), a51, 33-38]
;
_exptl_crystal_colour 'Pale orange'
_exptl_crystal_density_diffrn 1.525
_exptl_crystal_density_method 'not measured'
_exptl_crystal_description Rhombohedral
_exptl_crystal_F_000 2668
_exptl_crystal_size_max 0.25
_exptl_crystal_size_mid 0.11
_exptl_crystal_size_min 0.06
_refine_diff_density_max 1.636
_refine_diff_density_min -1.112
_refine_diff_density_rms 0.104
_refine_ls_extinction_method none
_refine_ls_goodness_of_fit_ref 1.017
_refine_ls_hydrogen_treatment constr
_refine_ls_matrix_type full
_refine_ls_number_parameters 724
_refine_ls_number_reflns 13031
_refine_ls_number_restraints 750
_refine_ls_restrained_S_all 1.01
_refine_ls_R_factor_all 0.0808
_refine_ls_R_factor_gt 0.0555
_refine_ls_shift/su_max 0.001
_refine_ls_shift/su_mean 0
_refine_ls_structure_factor_coef Fsqd
_refine_ls_weighting_details 'calc w=1/[\s^2^(Fo^2^)+(0.0565P)^2^+21.8082P] where P=(Fo^2^+2Fc^2^)/3'
_refine_ls_weighting_scheme calc
_refine_ls_wR_factor_gt 0.1219
_refine_ls_wR_factor_ref 0.1318
_reflns_number_gt 10117
_reflns_number_total 13031
_reflns_threshold_expression >2sigma(I)
_cod_data_source_file om100712a_si_001.cif
_cod_data_source_block (5)-oct309b-revised
_cod_original_sg_symbol_H-M 'P 21/c'
_cod_database_code 4063638

loop_
_symmetry_equiv_pos_as_xyz
'x, y, z'
'-x, y+1/2, -z+1/2'
'-x, -y, -z'
'x, -y-1/2, z-1/2'

loop_
_atom_site_label
_atom_site_type_symbol
_atom_site_fract_x
_atom_site_fract_y
_atom_site_fract_z
_atom_site_U_iso_or_equiv
_atom_site_adp_type
_atom_site_occupancy
_atom_site_symmetry_multiplicity
_atom_site_calc_flag
_atom_site_refinement_flags
Pb Pb 0.312816(15) 0.235124(14) 0.361752(12) 0.03985(9) Uani 1 1 d U
F1 F 0.6778(2) 0.43411(17) 0.7268(2) 0.0495(9) Uani 1 1 d U
F2 F 0.5479(3) 0.4585(2) 0.5823(2) 0.0595(10) Uani 1 1 d U
F3 F 0.4827(3) 0.3472(2) 0.4832(2) 0.0633(11) Uani 1 1 d U
F4 F 0.5508(3) 0.2120(2) 0.5327(2) 0.0583(10) Uani 1 1 d U
F5 F 0.6783(2) 0.18560(17) 0.67540(18) 0.0419(8) Uani 1 1 d U
F6 F 0.7523(3) 0.43108(19) 0.8825(2) 0.0551(10) Uani 1 1 d U
F7 F 0.6276(3) 0.4488(2) 0.9092(3) 0.0810(14) Uani 1 1 d U
F8 F 0.4921(3) 0.3482(3) 0.8653(3) 0.0802(14) Uani 1 1 d U
F9 F 0.4872(3) 0.2266(2) 0.7952(2) 0.0612(11) Uani 1 1 d U
F10 F 0.6148(2) 0.20472(18) 0.77034(18) 0.0423(8) Uani 1 1 d U
F11 F 0.7804(2) 0.19239(19) 0.91506(19) 0.0476(8) Uani 1 1 d U
F12 F 0.8704(2) 0.0685(2) 0.9554(2) 0.0552(10) Uani 1 1 d U
F13 F 0.9587(3) 0.02172(19) 0.8963(2) 0.0593(10) Uani 1 1 d U
F14 F 0.9562(2) 0.1076(2) 0.7963(2) 0.0516(9) Uani 1 1 d U
F15 F 0.8645(2) 0.23342(18) 0.75299(18) 0.0419(8) Uani 1 1 d U
F16 F 0.8370(2) 0.3952(2) 0.7336(2) 0.0534(9) Uani 1 1 d U
F17 F 0.9853(3) 0.4792(2) 0.8088(3) 0.0764(13) Uani 1 1 d U
F18 F 1.0921(3) 0.4868(2) 0.9596(3) 0.0853(16) Uani 1 1 d U
F19 F 1.0446(3) 0.4052(3) 1.0338(2) 0.0818(14) Uani 1 1 d U
F20 F 0.8933(3) 0.3220(2) 0.95939(19) 0.0549(9) Uani 1 1 d U
N1 N 0.2354(3) 0.2518(2) 0.4110(2) 0.0286(9) Uani 1 1 d U
N2 N 0.1965(3) 0.1588(2) 0.2859(2) 0.0305(9) Uani 1 1 d U
C1 C 0.1454(3) 0.2339(3) 0.3786(3) 0.0302(10) Uani 1 1 d U
C2 C 0.0892(3) 0.1952(3) 0.3126(3) 0.0335(12) Uani 1 1 d U
H2 H 0.0243 0.1956 0.2912 0.04 Uiso 1 1 calc R
C3 C 0.1127(3) 0.1560(3) 0.2727(3) 0.0318(11) Uani 1 1 d U
C4 C 0.1033(4) 0.2560(3) 0.4169(3) 0.0374(13) Uani 1 1 d U
H4A H 0.1462 0.2434 0.4697 0.056 Uiso 1 1 calc R
H4B H 0.0436 0.2307 0.3943 0.056 Uiso 1 1 calc R
H4C H 0.0924 0.3084 0.4118 0.056 Uiso 1 1 calc R
C5 C 0.0388(4) 0.1064(4) 0.2112(3) 0.0443(15) Uani 1 1 d U
H5A H 0.0251 0.1215 0.1638 0.066 Uiso 1 1 calc R
H5B H -0.0184 0.1092 0.2081 0.066 Uiso 1 1 calc R
H5C H 0.0621 0.0565 0.2221 0.066 Uiso 1 1 calc R
C6 C 0.2935(3) 0.2839(3) 0.4844(3) 0.0298(10) Uani 1 1 d U
C7 C 0.2926(4) 0.3595(3) 0.4919(3) 0.0320(11) Uani 1 1 d U
C8 C 0.3534(4) 0.3892(3) 0.5634(3) 0.0360(12) Uani 1 1 d U
H8 H 0.3544 0.4401 0.5701 0.043 Uiso 1 1 calc R
C9 C 0.4118(4) 0.3453(3) 0.6239(3) 0.0384(13) Uani 1 1 d U
H9 H 0.4525 0.3662 0.672 0.046 Uiso 1 1 calc R
C10 C 0.4118(4) 0.2712(3) 0.6155(3) 0.0368(12) Uani 1 1 d U
H10 H 0.4522 0.2418 0.658 0.044 Uiso 1 1 calc R
C11 C 0.3530(3) 0.2388(3) 0.5453(3) 0.0303(10) Uani 1 1 d U
C12 C 0.2292(4) 0.4107(3) 0.4272(3) 0.0402(13) Uani 1 1 d U
H12 H 0.1848 0.3808 0.3821 0.048 Uiso 1 1 calc R
C13 C 0.2879(5) 0.4565(4) 0.4121(4) 0.0528(16) Uani 1 1 d U
H13A H 0.3247 0.4245 0.4036 0.079 Uiso 1 1 calc R
H13B H 0.3303 0.4877 0.455 0.079 Uiso 1 1 calc R
H13C H 0.2464 0.4865 0.3679 0.079 Uiso 1 1 calc R
C14 C 0.1720(5) 0.4595(4) 0.4404(4) 0.0516(16) Uani 1 1 d U
H14A H 0.133 0.4916 0.3976 0.077 Uiso 1 1 calc R
H14B H 0.2141 0.4886 0.4852 0.077 Uiso 1 1 calc R
H14C H 0.1318 0.4298 0.4471 0.077 Uiso 1 1 calc R
C15 C 0.3548(4) 0.1572(3) 0.5384(3) 0.0375(13) Uani 1 1 d U
H15 H 0.3472 0.1475 0.4912 0.045 Uiso 1 1 calc R
C16 C 0.4470(4) 0.1219(4) 0.6009(4) 0.0565(19) Uani 1 1 d U
H16A H 0.4991 0.1454 0.6047 0.085 Uiso 1 1 calc R
H16B H 0.4457 0.0703 0.5901 0.085 Uiso 1 1 calc R
H16C H 0.4554 0.1274 0.648 0.085 Uiso 1 1 calc R
C17 C 0.2753(5) 0.1197(4) 0.5316(6) 0.089(3) Uani 1 1 d U
H17A H 0.2802 0.0674 0.5275 0.133 Uiso 1 1 calc R
H17B H 0.2158 0.1373 0.4872 0.133 Uiso 1 1 calc R
H17C H 0.2781 0.1301 0.5758 0.133 Uiso 1 1 calc R
C18 C 0.2237(3) 0.1060(3) 0.2540(3) 0.0328(11) Uani 1 1 d U
C19 C 0.2097(4) 0.1198(3) 0.1866(3) 0.0346(11) Uani 1 1 d U
C20 C 0.2452(4) 0.0705(4) 0.1626(4) 0.0450(14) Uani 1 1 d U
H20 H 0.2363 0.0786 0.117 0.054 Uiso 1 1 calc R
C21 C 0.2935(4) 0.0094(4) 0.2045(4) 0.0488(15) Uani 1 1 d U
H21 H 0.3181 -0.0235 0.1876 0.059 Uiso 1 1 calc R
C22 C 0.3059(4) -0.0037(4) 0.2699(3) 0.0454(14) Uani 1 1 d U
H22 H 0.3383 -0.0461 0.2976 0.055 Uiso 1 1 calc R
C23 C 0.2716(4) 0.0440(3) 0.2964(3) 0.0371(12) Uani 1 1 d U
C24 C 0.1563(4) 0.1860(3) 0.1394(3) 0.0417(13) Uani 1 1 d U
H24 H 0.1337 0.2133 0.1643 0.05 Uiso 1 1 calc R
C25 C 0.2209(5) 0.2353(4) 0.1348(4) 0.0563(17) Uani 1 1 d U
H25A H 0.1858 0.2776 0.1042 0.084 Uiso 1 1 calc R
H25B H 0.2461 0.2089 0.1123 0.084 Uiso 1 1 calc R
H25C H 0.2726 0.2512 0.1849 0.084 Uiso 1 1 calc R
C26 C 0.0711(5) 0.1653(4) 0.0615(4) 0.0598(19) Uani 1 1 d U
H26A H 0.0296 0.134 0.0653 0.09 Uiso 1 1 calc R
H26B H 0.0918 0.1393 0.0355 0.09 Uiso 1 1 calc R
H26C H 0.0373 0.2092 0.0337 0.09 Uiso 1 1 calc R
C27 C 0.2873(4) 0.0281(3) 0.3701(3) 0.0469(15) Uani 1 1 d U
H27 H 0.2715 0.073 0.3854 0.056 Uiso 1 1 calc R
C28 C 0.3867(6) 0.0090(6) 0.4310(4) 0.086(3) Uani 1 1 d U
H28A H 0.3929 -0.001 0.4766 0.129 Uiso 1 1 calc R
H28B H 0.4275 0.0496 0.4394 0.129 Uiso 1 1 calc R
H28C H 0.4048 -0.034 0.4167 0.129 Uiso 1 1 calc R
C29 C 0.2223(6) -0.0325(5) 0.3612(5) 0.075(2) Uani 1 1 d U
H29A H 0.1572 -0.02 0.321 0.113 Uiso 1 1 calc R
H29B H 0.2292 -0.0381 0.4077 0.113 Uiso 1 1 calc R
H29C H 0.2389 -0.078 0.3492 0.113 Uiso 1 1 calc R
C30 C 0.6888(4) 0.3097(3) 0.7102(3) 0.0321(11) Uani 1 1 d U
C31 C 0.6501(4) 0.3768(3) 0.6802(3) 0.0351(12) Uani 1 1 d U
C32 C 0.5823(4) 0.3913(3) 0.6064(3) 0.0422(13) Uani 1 1 d U
C33 C 0.5494(4) 0.3355(4) 0.5560(3) 0.0467(14) Uani 1 1 d U
C34 C 0.5839(4) 0.2676(4) 0.5813(3) 0.0437(13) Uani 1 1 d U
C35 C 0.6508(4) 0.2552(3) 0.6566(3) 0.0349(12) Uani 1 1 d U
C36 C 0.6933(4) 0.3155(3) 0.8265(3) 0.0341(11) Uani 1 1 d U
C37 C 0.6892(4) 0.3765(3) 0.8601(4) 0.0431(14) Uani 1 1 d U
C38 C 0.6245(5) 0.3881(4) 0.8743(4) 0.0521(16) Uani 1 1 d U
C39 C 0.5569(5) 0.3380(4) 0.8524(4) 0.0543(16) Uani 1 1 d U
C40 C 0.5543(4) 0.2766(3) 0.8167(3) 0.0444(14) Uani 1 1 d U
C41 C 0.6212(4) 0.2672(3) 0.8052(3) 0.0359(12) Uani 1 1 d U
C42 C 0.8129(3) 0.2188(3) 0.8284(3) 0.0326(11) Uani 1 1 d U
C43 C 0.8205(4) 0.1739(3) 0.8812(3) 0.0375(12) Uani 1 1 d U
C44 C 0.8682(4) 0.1089(3) 0.9041(3) 0.0410(13) Uani 1 1 d U
C45 C 0.9121(4) 0.0853(3) 0.8754(3) 0.0430(13) Uani 1 1 d U
C46 C 0.9101(4) 0.1277(3) 0.8243(3) 0.0385(12) Uani 1 1 d U
C47 C 0.8618(4) 0.1929(3) 0.8026(3) 0.0352(12) Uani 1 1 d U
C48 C 0.8536(4) 0.3550(3) 0.8420(3) 0.0354(12) Uani 1 1 d U
C49 C 0.8833(4) 0.3962(3) 0.8083(4) 0.0429(13) Uani 1 1 d U
C50 C 0.9620(4) 0.4402(4) 0.8462(4) 0.0533(16) Uani 1 1 d U
C51 C 1.0164(4) 0.4436(4) 0.9222(5) 0.0598(16) Uani 1 1 d U
C52 C 0.9916(4) 0.4028(4) 0.9587(4) 0.0530(15) Uani 1 1 d U
C53 C 0.9128(4) 0.3598(3) 0.9189(4) 0.0444(14) Uani 1 1 d U
B B 0.7622(4) 0.2993(3) 0.8016(3) 0.0327(12) Uani 1 1 d U
Cl1 Cl 0.1624(4) 0.35002(19) 0.2415(2) 0.0981(15) Uani 0.639(6) 1 d PU
Cl2 Cl 0.3433(3) 0.3866(2) 0.2767(3) 0.1052(15) Uani 0.639(6) 1 d PU
C1S C 0.2265(10) 0.4068(6) 0.2273(8) 0.079(3) Uani 0.639(6) 1 d PU
H1S1 H 0.2204 0.4567 0.24 0.095 Uiso 0.639(6) 1 calc PR
H1S2 H 0.1988 0.4062 0.1737 0.095 Uiso 0.639(6) 1 calc PR

loop_
_atom_site_aniso_label
_atom_site_aniso_U_11
_atom_site_aniso_U_22
_atom_site_aniso_U_33
_atom_site_aniso_U_23
_atom_site_aniso_U_13
_atom_site_aniso_U_12
Pb 0.03161(12) 0.05386(15) 0.04057(13) -0.01916(10) 0.02505(10) -0.01595(10)
F1 0.0423(19) 0.0280(17) 0.062(2) -0.0011(15) 0.0223(18) -0.0009(14)
F2 0.048(2) 0.046(2) 0.069(3) 0.0235(18) 0.026(2) 0.0071(17)
F3 0.042(2) 0.076(3) 0.047(2) 0.0120(18) 0.0134(17) -0.0052(18)
F4 0.054(2) 0.063(2) 0.041(2) -0.0120(17) 0.0193(18) -0.0062(19)
F5 0.0365(17) 0.0335(18) 0.0412(18) -0.0068(14) 0.0154(15) -0.0027(13)
F6 0.054(2) 0.037(2) 0.080(3) -0.0211(18) 0.043(2) -0.0091(16)
F7 0.090(3) 0.063(3) 0.121(4) -0.028(3) 0.080(3) 0.001(2)
F8 0.068(3) 0.091(3) 0.115(4) -0.005(3) 0.073(3) 0.004(2)
F9 0.040(2) 0.073(3) 0.070(3) -0.001(2) 0.032(2) -0.0168(18)
F10 0.0334(17) 0.0394(18) 0.0435(19) -0.0050(15) 0.0173(15) -0.0061(14)
F11 0.049(2) 0.050(2) 0.046(2) 0.0054(16) 0.0292(18) 0.0060(16)
F12 0.047(2) 0.049(2) 0.053(2) 0.0146(17) 0.0209(18) 0.0016(17)
F13 0.047(2) 0.035(2) 0.075(3) 0.0032(18) 0.025(2) 0.0087(16)
F14 0.0416(19) 0.054(2) 0.055(2) -0.0113(17) 0.0269(18) 0.0069(16)
F15 0.0336(17) 0.048(2) 0.0421(18) -0.0030(15) 0.0214(15) 0.0006(15)
F16 0.047(2) 0.058(2) 0.059(2) -0.0009(18) 0.0339(19) -0.0108(17)
F17 0.065(3) 0.057(3) 0.129(4) -0.012(3) 0.070(3) -0.019(2)
F18 0.036(2) 0.065(3) 0.126(4) -0.042(3) 0.033(2) -0.0230(19)
F19 0.047(2) 0.084(3) 0.064(3) -0.036(2) 0.006(2) -0.006(2)
F20 0.048(2) 0.062(2) 0.0379(19) -0.0074(17) 0.0165(17) -0.0034(17)
N1 0.026(2) 0.030(2) 0.028(2) -0.0018(16) 0.0152(18) 0.0021(16)
N2 0.027(2) 0.038(2) 0.025(2) -0.0014(17) 0.0150(19) 0.0009(17)
C1 0.024(2) 0.033(3) 0.028(2) 0.002(2) 0.012(2) 0.008(2)
C2 0.020(2) 0.037(3) 0.035(3) -0.003(2) 0.012(2) 0.000(2)
C3 0.025(2) 0.038(3) 0.025(2) -0.002(2) 0.011(2) 0.002(2)
C4 0.023(2) 0.051(4) 0.045(3) -0.010(3) 0.023(2) -0.002(2)
C5 0.026(3) 0.059(4) 0.040(3) -0.017(3) 0.015(3) -0.012(3)
C6 0.026(2) 0.032(3) 0.032(2) -0.0052(19) 0.017(2) -0.0020(19)
C7 0.032(3) 0.031(3) 0.041(3) -0.002(2) 0.026(2) -0.002(2)
C8 0.033(3) 0.033(3) 0.043(3) -0.011(2) 0.023(3) -0.007(2)
C9 0.034(3) 0.046(3) 0.033(3) -0.012(2) 0.019(2) -0.008(2)
C10 0.029(3) 0.045(3) 0.029(3) -0.005(2) 0.014(2) -0.001(2)
C11 0.023(2) 0.034(3) 0.029(2) 0.000(2) 0.013(2) 0.001(2)
C12 0.041(3) 0.027(3) 0.048(3) 0.003(2) 0.024(3) 0.003(2)
C13 0.052(4) 0.048(4) 0.057(4) 0.013(3) 0.032(3) 0.007(3)
C14 0.046(4) 0.044(4) 0.060(4) 0.003(3) 0.028(3) 0.013(3)
C15 0.037(3) 0.033(3) 0.032(3) -0.001(2) 0.015(3) 0.003(2)
C16 0.038(3) 0.039(4) 0.076(5) 0.006(3) 0.026(3) 0.006(3)
C17 0.046(4) 0.047(4) 0.144(8) 0.016(5) 0.040(5) -0.002(3)
C18 0.021(2) 0.042(3) 0.029(3) -0.008(2) 0.012(2) -0.003(2)
C19 0.032(3) 0.039(3) 0.036(3) -0.011(2) 0.022(2) -0.010(2)
C20 0.046(3) 0.054(4) 0.046(3) -0.017(3) 0.034(3) -0.012(3)
C21 0.039(3) 0.054(4) 0.052(4) -0.022(3) 0.026(3) -0.004(3)
C22 0.039(3) 0.045(4) 0.044(3) -0.010(3) 0.020(3) 0.004(3)
C23 0.027(3) 0.041(3) 0.033(3) -0.012(2) 0.012(2) -0.002(2)
C24 0.048(3) 0.046(3) 0.035(3) -0.007(2) 0.026(3) -0.005(3)
C25 0.062(4) 0.053(4) 0.058(4) -0.002(3) 0.038(4) -0.015(3)
C26 0.056(4) 0.062(5) 0.041(4) -0.001(3) 0.018(3) -0.004(3)
C27 0.052(3) 0.039(3) 0.029(3) -0.006(2) 0.013(3) 0.008(3)
C28 0.054(4) 0.126(8) 0.047(4) 0.016(5) 0.013(4) 0.017(5)
C29 0.078(5) 0.087(6) 0.065(5) 0.000(4) 0.045(4) -0.005(4)
C30 0.029(3) 0.031(3) 0.038(3) -0.001(2) 0.021(2) -0.002(2)
C31 0.031(3) 0.033(3) 0.039(3) 0.000(2) 0.019(2) -0.007(2)
C32 0.029(3) 0.040(3) 0.052(3) 0.014(2) 0.021(3) 0.000(2)
C33 0.030(3) 0.058(3) 0.034(3) 0.011(2) 0.010(2) -0.003(3)
C34 0.031(3) 0.053(3) 0.035(3) -0.010(2) 0.013(2) -0.010(3)
C35 0.027(3) 0.033(3) 0.038(3) 0.001(2) 0.016(2) 0.000(2)
C36 0.026(2) 0.035(3) 0.034(3) -0.003(2) 0.015(2) 0.000(2)
C37 0.035(3) 0.035(3) 0.054(4) -0.012(3) 0.023(3) -0.005(2)
C38 0.053(4) 0.048(4) 0.065(4) -0.011(3) 0.040(4) 0.003(3)
C39 0.048(4) 0.066(4) 0.065(4) -0.004(3) 0.042(4) 0.004(3)
C40 0.025(3) 0.051(4) 0.046(3) 0.008(3) 0.015(3) -0.002(2)
C41 0.026(2) 0.037(3) 0.033(3) -0.002(2) 0.011(2) 0.000(2)
C42 0.021(2) 0.034(3) 0.030(3) -0.007(2) 0.009(2) -0.0045(19)
C43 0.029(3) 0.038(3) 0.033(3) -0.007(2) 0.012(2) -0.002(2)
C44 0.031(3) 0.036(3) 0.039(3) 0.000(2) 0.011(3) -0.004(2)
C45 0.033(3) 0.027(3) 0.048(3) -0.003(2) 0.013(3) -0.001(2)
C46 0.029(3) 0.037(3) 0.041(3) -0.015(2) 0.016(3) -0.001(2)
C47 0.023(2) 0.037(3) 0.036(3) -0.005(2) 0.012(2) -0.003(2)
C48 0.023(2) 0.031(3) 0.045(3) -0.009(2) 0.017(2) -0.002(2)
C49 0.033(3) 0.034(3) 0.059(3) -0.009(3) 0.026(3) -0.003(2)
C50 0.038(3) 0.039(4) 0.086(4) -0.012(3) 0.039(3) -0.005(3)
C51 0.025(3) 0.044(4) 0.088(4) -0.025(3) 0.021(3) -0.007(3)
C52 0.029(3) 0.051(4) 0.056(4) -0.023(3) 0.012(3) 0.003(2)
C53 0.034(3) 0.042(4) 0.048(3) -0.014(3) 0.019(3) -0.001(2)
B 0.028(3) 0.028(3) 0.036(3) -0.007(2) 0.016(2) -0.006(2)
Cl1 0.160(4) 0.059(2) 0.084(2) -0.0130(17) 0.078(3) -0.014(2)
Cl2 0.128(3) 0.067(2) 0.140(4) 0.001(2) 0.090(3) 0.002(2)
C1S 0.106(8) 0.038(6) 0.078(8) -0.027(4) 0.047(7) -0.009(5)

loop_
_atom_type_symbol
_atom_type_description
_atom_type_scat_dispersion_real
_atom_type_scat_dispersion_imag
_atom_type_scat_source
C C 0.0033 0.0016 'International Tables Vol C Tables 4.2.6.8 and 6.1.1.4'
H H 0 0 'International Tables Vol C Tables 4.2.6.8 and 6.1.1.4'
B B 0.0013 0.0007 'International Tables Vol C Tables 4.2.6.8 and 6.1.1.4'
Cl Cl 0.1484 0.1585 'International Tables Vol C Tables 4.2.6.8 and 6.1.1.4'
F F 0.0171 0.0103 'International Tables Vol C Tables 4.2.6.8 and 6.1.1.4'
N N 0.0061 0.0033 'International Tables Vol C Tables 4.2.6.8 and 6.1.1.4'
Pb Pb -3.3944 10.1111 'International Tables Vol C Tables 4.2.6.8 and 6.1.1.4'

loop_
_geom_angle_atom_site_label_1
_geom_angle_atom_site_label_2
_geom_angle_atom_site_label_3
_geom_angle
N2 Pb N1 84.24(15)
N2 Pb C18 26.00(14)
N1 Pb C18 108.26(15)
N2 Pb C6 108.49(14)
N1 Pb C6 25.53(14)
C18 Pb C6 130.07(14)
N2 Pb C3 19.50(15)
N1 Pb C3 65.78(14)
C18 Pb C3 45.47(14)
C6 Pb C3 90.86(13)
N2 Pb Cl1 81.27(13)
N1 Pb Cl1 82.73(13)
C18 Pb Cl1 94.14(12)
C6 Pb Cl1 94.27(12)
C3 Pb Cl1 73.71(12)
N2 Pb C1 65.34(15)
N1 Pb C1 19.85(14)
C18 Pb C1 90.46(14)
C6 Pb C1 45.38(13)
C3 Pb C1 46.35(14)
Cl1 Pb C1 74.77(12)
N2 Pb F3 176.02(13)
N1 Pb F3 92.10(13)
C18 Pb F3 156.62(12)
C6 Pb F3 67.67(12)
C3 Pb F3 157.36(13)
Cl1 Pb F3 99.86(10)
C1 Pb F3 111.18(12)
N2 Pb Cl2 116.84(14)
N1 Pb Cl2 119.02(13)
C18 Pb Cl2 110.81(13)
C6 Pb Cl2 112.05(12)
C3 Pb Cl2 119.03(12)
Cl1 Pb Cl2 49.96(12)
C1 Pb Cl2 120.66(12)
F3 Pb Cl2 66.37(10)
C33 F3 Pb 127.4(4)
C1 N1 C6 121.6(4)
C1 N1 Pb 125.7(3)
C6 N1 Pb 112.7(3)
C3 N2 C18 121.4(4)
C3 N2 Pb 126.7(4)
C18 N2 Pb 111.7(3)
N1 C1 C2 124.6(5)
N1 C1 C4 117.8(5)
C2 C1 C4 117.6(5)
C2 C1 Pb 90.3(3)
C4 C1 Pb 151.9(4)
C1 C2 C3 130.5(5)
C1 C2 H2 114.8
C3 C2 H2 114.8
N2 C3 C2 124.1(5)
N2 C3 C5 118.1(5)
C2 C3 C5 117.8(5)
C2 C3 Pb 90.6(3)
C5 C3 Pb 151.3(4)
C1 C4 H4A 109.5
C1 C4 H4B 109.5
H4A C4 H4B 109.5
C1 C4 H4C 109.5
H4A C4 H4C 109.5
H4B C4 H4C 109.5
C3 C5 H5A 109.5
C3 C5 H5B 109.5
H5A C5 H5B 109.5
C3 C5 H5C 109.5
H5A C5 H5C 109.5
H5B C5 H5C 109.5
C11 C6 C7 122.0(5)
C11 C6 N1 118.5(5)
C7 C6 N1 119.4(5)
C11 C6 Pb 105.8(3)
C7 C6 Pb 114.2(4)
C8 C7 C6 117.9(5)
C8 C7 C12 118.3(5)
C6 C7 C12 123.8(5)
C9 C8 C7 120.6(5)
C9 C8 H8 119.7
C7 C8 H8 119.7
C8 C9 C10 120.7(5)
C8 C9 H9 119.6
C10 C9 H9 119.6
C9 C10 C11 121.0(5)
C9 C10 H10 119.5
C11 C10 H10 119.5
C6 C11 C10 117.7(5)
C6 C11 C15 122.8(5)
C10 C11 C15 119.5(5)
C14 C12 C7 112.6(5)
C14 C12 C13 110.0(5)
C7 C12 C13 109.8(5)
C14 C12 H12 108.1
C7 C12 H12 108.1
C13 C12 H12 108.1
C12 C13 H13A 109.5
C12 C13 H13B 109.5
H13A C13 H13B 109.5
C12 C13 H13C 109.5
H13A C13 H13C 109.5
H13B C13 H13C 109.5
C12 C14 H14A 109.5
C12 C14 H14B 109.5
H14A C14 H14B 109.5
C12 C14 H14C 109.5
H14A C14 H14C 109.5
H14B C14 H14C 109.5
C17 C15 C11 113.1(5)
C17 C15 C16 109.1(6)
C11 C15 C16 113.9(5)
C17 C15 H15 106.7
C11 C15 H15 106.7
C16 C15 H15 106.7
C15 C16 H16A 109.5
C15 C16 H16B 109.5
H16A C16 H16B 109.5
C15 C16 H16C 109.5
H16A C16 H16C 109.5
H16B C16 H16C 109.5
C15 C17 H17A 109.5
C15 C17 H17B 109.5
H17A C17 H17B 109.5
C15 C17 H17C 109.5
H17A C17 H17C 109.5
H17B C17 H17C 109.5
C19 C18 C23 121.6(5)
C19 C18 N2 120.8(5)
C23 C18 N2 117.4(5)
C19 C18 Pb 112.5(4)
C23 C18 Pb 106.3(3)
C20 C19 C18 118.0(6)
C20 C19 C24 119.8(5)
C18 C19 C24 122.2(5)
C19 C20 C21 120.9(6)
C19 C20 H20 119.5
C21 C20 H20 119.5
C22 C21 C20 120.4(6)
C22 C21 H21 119.8
C20 C21 H21 119.8
C21 C22 C23 121.0(6)
C21 C22 H22 119.5
C23 C22 H22 119.5
C22 C23 C18 118.2(6)
C22 C23 C27 119.6(5)
C18 C23 C27 122.2(5)
C25 C24 C19 110.2(5)
C25 C24 C26 110.4(6)
C19 C24 C26 112.1(5)
C25 C24 H24 108
C19 C24 H24 108
C26 C24 H24 108
C24 C25 H25A 109.5
C24 C25 H25B 109.5
H25A C25 H25B 109.5
C24 C25 H25C 109.5
H25A C25 H25C 109.5
H25B C25 H25C 109.5
C24 C26 H26A 109.5
C24 C26 H26B 109.5
H26A C26 H26B 109.5
C24 C26 H26C 109.5
H26A C26 H26C 109.5
H26B C26 H26C 109.5
C28 C27 C23 112.7(6)
C28 C27 C29 109.7(7)
C23 C27 C29 111.3(5)
C28 C27 H27 107.7
C23 C27 H27 107.7
C29 C27 H27 107.7
C27 C28 H28A 109.5
C27 C28 H28B 109.5
H28A C28 H28B 109.5
C27 C28 H28C 109.5
H28A C28 H28C 109.5
H28B C28 H28C 109.5
C27 C29 H29A 109.5
C27 C29 H29B 109.5
H29A C29 H29B 109.5
C27 C29 H29C 109.5
H29A C29 H29C 109.5
H29B C29 H29C 109.5
C31 C30 C35 112.6(5)
C31 C30 B 120.0(5)
C35 C30 B 127.0(5)
F1 C31 C32 115.6(5)
F1 C31 C30 118.6(5)
C32 C31 C30 125.7(5)
F2 C32 C31 121.6(6)
F2 C32 C33 119.5(5)
C31 C32 C33 118.9(5)
F3 C33 C34 120.4(6)
F3 C33 C32 120.8(6)
C34 C33 C32 118.8(5)
F4 C34 C33 119.5(5)
F4 C34 C35 120.1(6)
C33 C34 C35 120.4(6)
F5 C35 C34 115.2(5)
F5 C35 C30 121.3(5)
C34 C35 C30 123.5(5)
C37 C36 C41 111.9(5)
C37 C36 B 128.6(5)
C41 C36 B 119.1(5)
F6 C37 C36 120.4(5)
F6 C37 C38 114.6(5)
C36 C37 C38 125.0(6)
F7 C38 C39 119.9(6)
F7 C38 C37 120.7(6)
C39 C38 C37 119.5(6)
C38 C39 F8 120.7(6)
C38 C39 C40 119.2(6)
F8 C39 C40 120.1(6)
F9 C40 C41 121.8(6)
F9 C40 C39 119.2(6)
C41 C40 C39 119.0(6)
F10 C41 C40 115.6(5)
F10 C41 C36 119.0(5)
C40 C41 C36 125.4(6)
C43 C42 C47 112.6(5)
C43 C42 B 127.0(5)
C47 C42 B 120.1(5)
F11 C43 C44 114.8(5)
F11 C43 C42 120.8(5)
C44 C43 C42 124.4(6)
C45 C44 F12 119.9(5)
C45 C44 C43 120.4(6)
F12 C44 C43 119.8(6)
C44 C45 F13 121.8(6)
C44 C45 C46 118.9(5)
F13 C45 C46 119.3(6)
F14 C46 C45 120.9(5)
F14 C46 C47 119.8(6)
C45 C46 C47 119.3(6)
F15 C47 C42 119.1(5)
F15 C47 C46 116.5(5)
C42 C47 C46 124.4(6)
C49 C48 C53 113.0(5)
C49 C48 B 127.7(5)
C53 C48 B 119.1(5)
F16 C49 C48 121.4(5)
F16 C49 C50 114.2(6)
C48 C49 C50 124.3(6)
F17 C50 C51 120.0(6)
F17 C50 C49 120.4(7)
C51 C50 C49 119.6(7)
F18 C51 C52 121.0(7)
F18 C51 C50 120.2(8)
C52 C51 C50 118.7(6)
F19 C52 C51 119.6(6)
F19 C52 C53 120.6(7)
C51 C52 C53 119.8(6)
F20 C53 C52 115.7(6)
F20 C53 C48 119.8(5)
C52 C53 C48 124.5(7)
C36 B C42 113.2(5)
C36 B C30 101.7(4)
C42 B C30 114.1(4)
C36 B C48 112.7(4)
C42 B C48 102.3(4)
C30 B C48 113.2(5)
C1S Cl1 Pb 104.3(5)
C1S Cl2 Pb 90.2(5)
Cl1 C1S Cl2 115.6(8)
Cl1 C1S H1S1 108.4
Cl2 C1S H1S1 108.4
Cl1 C1S H1S2 108.4
Cl2 C1S H1S2 108.4
H1S1 C1S H1S2 107.4

loop_
_geom_bond_atom_site_label_1
_geom_bond_atom_site_label_2
_geom_bond_distance
Pb N2 2.228(4)
Pb N1 2.242(4)
Pb C18 3.076(5)
Pb C6 3.103(5)
Pb C3 3.211(5)
Pb Cl1 3.213(4)
Pb C1 3.219(5)
Pb F3 3.319(4)
Pb Cl2 3.606(4)
F1 C31 1.356(6)
F2 C32 1.347(7)
F3 C33 1.344(7)
F4 C34 1.351(7)
F5 C35 1.350(6)
F6 C37 1.362(7)
F7 C38 1.348(7)
F8 C39 1.359(7)
F9 C40 1.351(7)
F10 C41 1.360(7)
F11 C43 1.362(7)
F12 C44 1.352(7)
F13 C45 1.351(7)
F14 C46 1.349(7)
F15 C47 1.366(7)
F16 C49 1.356(7)
F17 C50 1.345(8)
F18 C51 1.344(7)
F19 C52 1.352(8)
F20 C53 1.345(8)
N1 C1 1.346(7)
N1 C6 1.449(7)
N2 C3 1.337(7)
N2 C18 1.452(7)
C1 C2 1.391(7)
C1 C4 1.495(7)
C2 C3 1.395(8)
C2 H2 0.95
C3 C5 1.518(7)
C4 H4A 0.98
C4 H4B 0.98
C4 H4C 0.98
C5 H5A 0.98
C5 H5B 0.98
C5 H5C 0.98
C6 C11 1.398(7)
C6 C7 1.408(7)
C7 C8 1.404(8)
C7 C12 1.522(8)
C8 C9 1.377(8)
C8 H8 0.95
C9 C10 1.381(8)
C9 H9 0.95
C10 C11 1.402(7)
C10 H10 0.95
C11 C15 1.517(8)
C12 C14 1.515(8)
C12 C13 1.532(9)
C12 H12 1
C13 H13A 0.98
C13 H13B 0.98
C13 H13C 0.98
C14 H14A 0.98
C14 H14B 0.98
C14 H14C 0.98
C15 C17 1.498(10)
C15 C16 1.529(8)
C15 H15 1
C16 H16A 0.98
C16 H16B 0.98
C16 H16C 0.98
C17 H17A 0.98
C17 H17B 0.98
C17 H17C 0.98
C18 C19 1.401(8)
C18 C23 1.405(8)
C19 C20 1.387(8)
C19 C24 1.522(8)
C20 C21 1.389(9)
C20 H20 0.95
C21 C22 1.370(9)
C21 H21 0.95
C22 C23 1.391(8)
C22 H22 0.95
C23 C27 1.531(9)
C24 C25 1.517(9)
C24 C26 1.528(8)
C24 H24 1
C25 H25A 0.98
C25 H25B 0.98
C25 H25C 0.98
C26 H26A 0.98
C26 H26B 0.98
C26 H26C 0.98
C27 C28 1.494(9)
C27 C29 1.534(11)
C27 H27 1
C28 H28A 0.98
C28 H28B 0.98
C28 H28C 0.98
C29 H29A 0.98
C29 H29B 0.98
C29 H29C 0.98
C30 C31 1.383(8)
C30 C35 1.393(8)
C30 B 1.659(8)
C31 C32 1.373(8)
C32 C33 1.374(9)
C33 C34 1.362(9)
C34 C35 1.387(8)
C36 C37 1.380(8)
C36 C41 1.393(8)
C36 B 1.650(9)
C37 C38 1.385(9)
C38 C39 1.355(10)
C39 C40 1.374(9)
C40 C41 1.370(9)
C42 C43 1.384(8)
C42 C47 1.387(8)
C42 B 1.656(8)
C43 C44 1.381(8)
C44 C45 1.346(9)
C45 C46 1.371(9)
C46 C47 1.388(8)
C48 C49 1.381(9)
C48 C53 1.387(8)
C48 B 1.663(8)
C49 C50 1.388(8)
C50 C51 1.370(11)
C51 C52 1.366(11)
C52 C53 1.379(9)
Cl1 C1S 1.714(15)
Cl2 C1S 1.715(15)
C1S H1S1 0.99
C1S H1S2 0.99
